data_4310121
loop_
_publ_author_name
'Kyoko Yamaguchi'
'Shoko Kume'
'Kosuke Namiki'
'Masaki Murata'
'Naoto Tamai'
'Hiroshi Nishihara'

_publ_section_title
;
UV-Vis, NMR, and Time-Resolved Spectroscopy Analysis of
Photoisomerization Behavior of Three- and Six-Azobenzene-Bound
Tris(bipyridine)cobalt Complexes
;
_journal_name_full 'Inorganic Chemistry'
_journal_page_first 9056
_journal_page_last 9067
_journal_paper_doi 10.1021/ic0513538
_journal_volume 44
_journal_year 2005
_chemical_formula_moiety 'C36 H28 N6 '
_chemical_formula_sum 'C36 H28 N6'
_chemical_formula_weight 544.64
_space_group_IT_number 14
_symmetry_cell_setting monoclinic
_symmetry_Int_Tables_number 14
_symmetry_space_group_name_Hall '-P 2ybc'
_symmetry_space_group_name_H-M 'P 1 21/c 1'
_audit_creation_date 2005-06-13T21:50:36-00:00
_audit_creation_method 'WinGX routine CIF_UPDATE'
_cell_angle_alpha 90
_cell_angle_beta 98.611(11)
_cell_angle_gamma 90
_cell_formula_units_Z 2
_cell_length_a 14.879(13)
_cell_length_b 9.772(8)
_cell_length_c 9.608(8)
_cell_measurement_reflns_used 2417
_cell_measurement_temperature 113(2)
_cell_measurement_theta_max 27.4835
_cell_measurement_theta_min 3.1582
_cell_volume 1381(2)
_computing_structure_refinement 'SHELXL-97 (Sheldrick, 1997)'
_diffrn_detector_area_resol_mean 7.31
_diffrn_measured_fraction_theta_full 0.995
_diffrn_measured_fraction_theta_max 0.995
_diffrn_measurement_device_type 'Rigaku Mercury'
_diffrn_measurement_method \w
_diffrn_radiation_type MoK\a
_diffrn_radiation_wavelength 0.71070
_diffrn_reflns_av_R_equivalents 0.0721
_diffrn_reflns_limit_h_max 19
_diffrn_reflns_limit_h_min -19
_diffrn_reflns_limit_k_max 12
_diffrn_reflns_limit_k_min -11
_diffrn_reflns_limit_l_max 12
_diffrn_reflns_limit_l_min -12
_diffrn_reflns_number 10721
_diffrn_reflns_theta_full 27.48
_diffrn_reflns_theta_max 27.48
_diffrn_reflns_theta_min 3.16
_exptl_absorpt_coefficient_mu 0.08
_exptl_absorpt_correction_type none
_exptl_crystal_colour Orange
_exptl_crystal_density_diffrn 1.31
_exptl_crystal_density_method 'not measured'
_exptl_crystal_description Plate
_exptl_crystal_F_000 572
_exptl_crystal_size_max 0.5
_exptl_crystal_size_mid 0.1
_exptl_crystal_size_min 0.05
_refine_diff_density_max 0.279
_refine_diff_density_min -0.209
_refine_ls_extinction_method none
_refine_ls_goodness_of_fit_ref 1.055
_refine_ls_hydrogen_treatment constr
_refine_ls_matrix_type full
_refine_ls_number_parameters 191
_refine_ls_number_reflns 3156
_refine_ls_number_restraints 0
_refine_ls_restrained_S_all 1.055
_refine_ls_R_factor_gt 0.0634
_refine_ls_shift/su_max 0
_refine_ls_structure_factor_coef Fsqd
_refine_ls_weighting_details 'calc w=1/[\s^2^(Fo^2^)+(0.0864P)^2^+0.0000P] where P=(Fo^2^+2Fc^2^)/3'
_refine_ls_weighting_scheme calc
_refine_ls_wR_factor_ref 0.1629
_reflns_number_gt 2169
_reflns_number_total 3156
_reflns_threshold_expression >2sigma(I)
_cod_data_source_file ic0513538si20050808_075253.cif
_cod_data_source_block dmAB
_cod_original_cell_volume 1381.2(20)
_cod_database_code 4310121

loop_
_symmetry_equiv_pos_as_xyz
'x, y, z'
'-x, y+1/2, -z+1/2'
'-x, -y, -z'
'x, -y-1/2, z-1/2'

loop_
_atom_site_label
_atom_site_type_symbol
_atom_site_fract_x
_atom_site_fract_y
_atom_site_fract_z
_atom_site_U_iso_or_equiv
_atom_site_adp_type
_atom_site_occupancy
_atom_site_calc_flag
_atom_site_refinement_flags
_atom_site_disorder_group
_atom_site_disorder_assembly
N3 N 0.68967(11) -0.04614(17) 0.83498(18) 0.0232(4) Uani 1 d . . .
N1 N 1.05614(11) 0.39654(16) 0.38201(16) 0.0206(4) Uani 1 d . . .
N2 N 0.74035(11) 0.04455(17) 0.79577(17) 0.0225(4) Uani 1 d . . .
C2 C 0.93338(13) 0.33676(18) 0.50791(19) 0.0186(4) Uani 1 d . . .
H2 H 0.8927 0.364 0.5671 0.022 Uiso 1 calc R . .
C6 C 0.86380(13) 0.10153(18) 0.49597(19) 0.0171(4) Uani 1 d . . .
C1 C 0.99712(13) 0.42943(19) 0.47156(18) 0.0168(4) Uani 1 d . . .
C5 C 1.05141(13) 0.26882(19) 0.3315(2) 0.0218(5) Uani 1 d . . .
H5 H 1.091 0.2452 0.2691 0.026 Uiso 1 calc R . .
C3 C 0.93034(13) 0.20317(19) 0.45584(19) 0.0173(4) Uani 1 d . . .
C4 C 0.99229(13) 0.16928(19) 0.36491(19) 0.0196(4) Uani 1 d . . .
H4 H 0.9936 0.0815 0.3278 0.023 Uiso 1 calc R . .
C11 C 0.83358(13) -0.00760(19) 0.4068(2) 0.0208(4) Uani 1 d . . .
H11 H 0.8537 -0.0159 0.3201 0.025 Uiso 1 calc R . .
C10 C 0.77362(14) -0.1036(2) 0.4472(2) 0.0246(5) Uani 1 d . . .
H10 H 0.7543 -0.1761 0.3874 0.03 Uiso 1 calc R . .
C14 C 0.64240(14) 0.1223(2) 1.1669(2) 0.0268(5) Uani 1 d . . .
H14 H 0.6557 0.2023 1.2184 0.032 Uiso 1 calc R . .
C9 C 0.74219(14) -0.0929(2) 0.5760(2) 0.0237(5) Uani 1 d . . .
H9 H 0.7026 -0.158 0.6029 0.028 Uiso 1 calc R . .
C17 C 0.60226(14) -0.1147(2) 1.0115(2) 0.0237(5) Uani 1 d . . .
H17 H 0.588 -0.1939 0.9592 0.028 Uiso 1 calc R . .
C16 C 0.56748(14) -0.0951(2) 1.1373(2) 0.0265(5) Uani 1 d . . .
H16 H 0.5308 -0.1619 1.1687 0.032 Uiso 1 calc R . .
C13 C 0.67774(14) 0.1034(2) 1.0426(2) 0.0254(5) Uani 1 d . . .
H13 H 0.7145 0.1701 1.0113 0.031 Uiso 1 calc R . .
C8 C 0.77097(13) 0.01723(19) 0.6642(2) 0.0212(4) Uani 1 d . . .
C7 C 0.83122(13) 0.11287(19) 0.6241(2) 0.0195(4) Uani 1 d . . .
H7 H 0.8501 0.1857 0.6837 0.023 Uiso 1 calc R . .
C12 C 0.65785(13) -0.0166(2) 0.9645(2) 0.0210(4) Uani 1 d . . .
C15 C 0.58732(13) 0.0235(2) 1.2160(2) 0.0250(5) Uani 1 d . . .
C18 C 0.54701(16) 0.0442(2) 1.3500(2) 0.0340(5) Uani 1 d . . .
H18 H 0.5806 0.1138 1.4061 0.051 Uiso 1 calc R . .
H19 H 0.5502 -0.0399 1.4021 0.051 Uiso 1 calc R . .
H20 H 0.4847 0.072 1.3269 0.051 Uiso 1 calc R . .

loop_
_atom_site_aniso_label
_atom_site_aniso_U_11
_atom_site_aniso_U_22
_atom_site_aniso_U_33
_atom_site_aniso_U_23
_atom_site_aniso_U_13
_atom_site_aniso_U_12
N3 0.0233(9) 0.0189(9) 0.0280(9) 0.0023(7) 0.0061(7) 0.0009(7)
N1 0.0237(9) 0.0181(9) 0.0212(9) -0.0006(7) 0.0074(7) 0.0012(7)
N2 0.0212(9) 0.0226(9) 0.0242(9) 0.0024(7) 0.0049(7) -0.0022(7)
C2 0.0221(10) 0.0184(10) 0.0160(9) 0.0009(7) 0.0047(8) 0.0008(8)
C6 0.0185(10) 0.0130(9) 0.0190(9) 0.0013(7) 0.0004(8) 0.0010(7)
C1 0.0226(10) 0.0156(9) 0.0127(9) 0.0030(7) 0.0036(8) 0.0013(7)
C5 0.0241(11) 0.0202(11) 0.0227(10) -0.0004(8) 0.0085(8) 0.0038(8)
C3 0.0206(10) 0.0165(9) 0.0144(9) 0.0024(7) 0.0008(7) 0.0007(8)
C4 0.0257(10) 0.0152(9) 0.0179(9) -0.0005(7) 0.0036(8) 0.0034(8)
C11 0.0250(11) 0.0182(10) 0.0194(10) -0.0023(8) 0.0040(8) 0.0001(8)
C10 0.0256(11) 0.0195(11) 0.0278(11) -0.0028(8) 0.0013(9) -0.0033(8)
C14 0.0267(12) 0.0277(12) 0.0264(11) -0.0001(9) 0.0050(9) -0.0012(9)
C9 0.0255(11) 0.0181(10) 0.0282(11) -0.0003(8) 0.0059(9) -0.0040(8)
C17 0.0236(11) 0.0174(10) 0.0305(12) 0.0036(9) 0.0051(9) 0.0022(8)
C16 0.0246(11) 0.0221(11) 0.0341(12) 0.0090(9) 0.0088(9) 0.0015(8)
C13 0.0229(11) 0.0229(11) 0.0315(11) 0.0012(9) 0.0075(9) -0.0036(8)
C8 0.0207(10) 0.0191(10) 0.0233(10) 0.0011(8) 0.0014(8) 0.0014(8)
C7 0.0238(11) 0.0139(9) 0.0205(10) -0.0024(8) 0.0028(8) -0.0015(8)
C12 0.0199(10) 0.0198(10) 0.0239(10) 0.0027(8) 0.0045(8) 0.0019(8)
C15 0.0221(11) 0.0278(12) 0.0257(11) 0.0065(9) 0.0059(9) 0.0075(9)
C18 0.0344(13) 0.0359(13) 0.0343(12) 0.0078(10) 0.0131(10) 0.0068(10)

loop_
_atom_type_symbol
_atom_type_description
_atom_type_scat_dispersion_real
_atom_type_scat_dispersion_imag
_atom_type_scat_source
C C 0.0033 0.0016 'International Tables Vol C Tables 4.2.6.8 and 6.1.1.4'
H H 0 0 'International Tables Vol C Tables 4.2.6.8 and 6.1.1.4'
N N 0.0061 0.0033 'International Tables Vol C Tables 4.2.6.8 and 6.1.1.4'

loop_
_geom_angle_atom_site_label_1
_geom_angle_atom_site_label_2
_geom_angle_atom_site_label_3
_geom_angle
_geom_angle_site_symmetry_1
_geom_angle_site_symmetry_3
_geom_angle_publ_flag
N2 N3 C12 114.28(17) . . ?
C5 N1 C1 116.57(17) . . ?
N3 N2 C8 114.68(16) . . ?
C1 C2 C3 120.31(18) . . ?
C1 C2 H2 119.8 . . ?
C3 C2 H2 119.8 . . ?
C7 C6 C11 118.63(17) . . ?
C7 C6 C3 120.47(16) . . ?
C11 C6 C3 120.89(17) . . ?
N1 C1 C2 122.31(17) . . ?
N1 C1 C1 116.6(2) . 3_766 ?
C2 C1 C1 121.1(2) . 3_766 ?
N1 C5 C4 125.03(18) . . ?
N1 C5 H5 117.5 . . ?
C4 C5 H5 117.5 . . ?
C2 C3 C4 117.08(17) . . ?
C2 C3 C6 121.10(17) . . ?
C4 C3 C6 121.82(17) . . ?
C5 C4 C3 118.66(17) . . ?
C5 C4 H4 120.7 . . ?
C3 C4 H4 120.7 . . ?
C10 C11 C6 120.29(18) . . ?
C10 C11 H11 119.9 . . ?
C6 C11 H11 119.9 . . ?
C11 C10 C9 120.86(18) . . ?
C11 C10 H10 119.6 . . ?
C9 C10 H10 119.6 . . ?
C13 C14 C15 121.1(2) . . ?
C13 C14 H14 119.5 . . ?
C15 C14 H14 119.5 . . ?
C10 C9 C8 119.01(18) . . ?
C10 C9 H9 120.5 . . ?
C8 C9 H9 120.5 . . ?
C12 C17 C16 120.24(19) . . ?
C12 C17 H17 119.9 . . ?
C16 C17 H17 119.9 . . ?
C15 C16 C17 120.55(19) . . ?
C15 C16 H16 119.7 . . ?
C17 C16 H16 119.7 . . ?
C14 C13 C12 119.75(19) . . ?
C14 C13 H13 120.1 . . ?
C12 C13 H13 120.1 . . ?
C7 C8 C9 120.12(18) . . ?
C7 C8 N2 115.07(17) . . ?
C9 C8 N2 124.78(18) . . ?
C8 C7 C6 121.08(17) . . ?
C8 C7 H7 119.5 . . ?
C6 C7 H7 119.5 . . ?
C17 C12 C13 119.58(19) . . ?
C17 C12 N3 115.90(18) . . ?
C13 C12 N3 124.51(18) . . ?
C16 C15 C14 118.78(19) . . ?
C16 C15 C18 119.66(19) . . ?
C14 C15 C18 121.54(19) . . ?
C15 C18 H18 109.5 . . ?
C15 C18 H19 109.5 . . ?
H18 C18 H19 109.5 . . ?
C15 C18 H20 109.5 . . ?
H18 C18 H20 109.5 . . ?
H19 C18 H20 109.5 . . ?

loop_
_geom_bond_atom_site_label_1
_geom_bond_atom_site_label_2
_geom_bond_distance
_geom_bond_site_symmetry_2
_geom_bond_publ_flag
N3 N2 1.257(2) . ?
N3 C12 1.426(2) . ?
N1 C5 1.337(2) . ?
N1 C1 1.357(2) . ?
N2 C8 1.431(2) . ?
C2 C1 1.393(3) . ?
C2 C3 1.396(3) . ?
C2 H2 0.93 . ?
C6 C7 1.393(3) . ?
C6 C11 1.399(2) . ?
C6 C3 1.493(3) . ?
C1 C1 1.481(4) 3_766 ?
C5 C4 1.381(3) . ?
C5 H5 0.93 . ?
C3 C4 1.401(3) . ?
C4 H4 0.93 . ?
C11 C10 1.390(3) . ?
C11 H11 0.93 . ?
C10 C9 1.391(3) . ?
C10 H10 0.93 . ?
C14 C13 1.388(3) . ?
C14 C15 1.393(3) . ?
C14 H14 0.93 . ?
C9 C8 1.397(3) . ?
C9 H9 0.93 . ?
C17 C12 1.385(3) . ?
C17 C16 1.398(3) . ?
C17 H17 0.93 . ?
C16 C15 1.390(3) . ?
C16 H16 0.93 . ?
C13 C12 1.399(3) . ?
C13 H13 0.93 . ?
C8 C7 1.389(3) . ?
C7 H7 0.93 . ?
C15 C18 1.514(3) . ?
C18 H18 0.96 . ?
C18 H19 0.96 . ?
C18 H20 0.96 . ?
